data_1552645
loop_
_publ_author_name
'Carroll, Anthony W.'
'Willis, Anthony C.'
'Hoshino, Masako'
'Kato, Atsushi'
'Pyne, Stephen G.'

_publ_section_title
;
 Corrected Structure of Natural Hyacinthacine C<sub>1</sub> via Total
 Synthesis.
;
_journal_issue 2
_journal_name_full 'Journal of natural products'
_journal_page_first 358
_journal_page_last 367
_journal_paper_doi 10.1021/acs.jnatprod.8b00879
_journal_volume 82
_journal_year 2019
_chemical_absolute_configuration ad
_chemical_compound_source ' from U of Wollongong '
_chemical_formula_moiety 'C26 H33 N O5'
_chemical_formula_sum 'C26 H33 N O5'
_chemical_formula_weight 439.55
_space_group_IT_number 4
_space_group_name_Hall 'P 2yb'
_space_group_name_H-M_alt 'P 1 21 1'
_symmetry_cell_setting monoclinic
_symmetry_space_group_name_Hall 'P 2yb'
_symmetry_space_group_name_H-M 'P 1 21 1'
_atom_sites_solution_hydrogens difmap
_atom_sites_solution_primary direct
_audit_creation_date 18-07-06
_audit_creation_method CRYSTALS_ver_14.40
_audit_update_record
;
2018-07-06 - Report on C26 H33 N O5 
             by Anthony C. Willis
       for   Steve Pyne and Anthony Carroll


2018-07-06 - details of refinement in _refine_special_details below

2018-07-06 - passes checkcif tests with no warnings 

;
_cell_angle_alpha 90
_cell_angle_beta 90.5650(8)
_cell_angle_gamma 90
_cell_formula_units_Z 2
_cell_length_a 5.9344(1)
_cell_length_b 16.5770(1)
_cell_length_c 11.6353(1)
_cell_measurement_reflns_used 23063
_cell_measurement_temperature 150
_cell_measurement_theta_max 74
_cell_measurement_theta_min 5
_cell_volume 1144.56(2)
_computing_cell_refinement 'CrysAlisPro 1.171.39.46 (Rigaku OD, 2018)'
_computing_data_collection 'CrysAlisPro 1.171.39.46 (Rigaku OD, 2018)'
_computing_data_reduction 'CrysAlisPro 1.171.39.46 (Rigaku OD, 2018)'
_computing_molecular_graphics 'PLATON (Spek, 2008)'
_computing_publication_material 'CRYSTALS (Betteridge et al., 2003)'
_computing_structure_refinement 'CRYSTALS (Betteridge et al., 2003)'
_computing_structure_solution 'SIR92 (Altomare et al., 1994)'
_diffrn_ambient_environment N~2~
_diffrn_ambient_temperature 150
_diffrn_detector 'CCD plate'
_diffrn_detector_type EosS2
_diffrn_measured_fraction_theta_full 0.999
_diffrn_measured_fraction_theta_max 0.999
_diffrn_measurement_device 'four-circle diffractometer'
_diffrn_measurement_device_type 'SuperNova, Dual, Cu at zero, EosS2'
_diffrn_measurement_method '\w scans'
_diffrn_radiation_monochromator mirror
_diffrn_radiation_probe x-ray
_diffrn_radiation_type 'Cu K\a'
_diffrn_radiation_wavelength 1.54184
_diffrn_reflns_av_R_equivalents 0.032
_diffrn_reflns_av_sigmaI/netI 0.0292
_diffrn_reflns_limit_h_max 5
_diffrn_reflns_limit_h_min -7
_diffrn_reflns_limit_k_max 20
_diffrn_reflns_limit_k_min -20
_diffrn_reflns_limit_l_max 14
_diffrn_reflns_limit_l_min -14
_diffrn_reflns_number 27909
_diffrn_reflns_theta_full 73.920
_diffrn_reflns_theta_max 73.920
_diffrn_reflns_theta_min 3.799
_diffrn_source 'micro-focus sealed X-ray tube'
_diffrn_source_type 'SuperNova (Cu) X-ray Source'
_diffrn_standards_number 0
_exptl_absorpt_coefficient_mu 0.708
_exptl_absorpt_correction_T_max 0.93
_exptl_absorpt_correction_T_min 0.72
_exptl_absorpt_correction_type multi-scan
_exptl_absorpt_process_details
;
CrysAlisPro 1.171.39.46 (Rigaku Oxford Diffraction, 2018)
Empirical absorption correction using spherical harmonics,
 implemented in SCALE3 ABSPACK scaling algorithm.
;
_exptl_crystal_colour colourless
_exptl_crystal_density_diffrn 1.275
_exptl_crystal_density_method 'not measured'
_exptl_crystal_description block
_exptl_crystal_F_000 472
_exptl_crystal_size_max 0.400
_exptl_crystal_size_mid 0.200
_exptl_crystal_size_min 0.099
_refine_diff_density_max 0.20
_refine_diff_density_min -0.20
_refine_ls_abs_structure_details 'Flack (1983), 2224 Friedel-pairs'
_refine_ls_abs_structure_Flack 0.02(11)
_refine_ls_extinction_method None
_refine_ls_goodness_of_fit_ref 1.0018
_refine_ls_hydrogen_treatment mixed
_refine_ls_matrix_type full
_refine_ls_number_parameters 293
_refine_ls_number_reflns 4634
_refine_ls_number_restraints 1
_refine_ls_R_factor_all 0.0334
_refine_ls_R_factor_gt 0.0333
_refine_ls_shift/su_max 0.0037012
_refine_ls_shift/su_mean 0.0005788
_refine_ls_structure_factor_coef Fsqd
_refine_ls_weighting_details
;
 Method= Modified Sheldrick 
 w=1/[\s^2^(F^2^) + ( 0.07P)^2^ + 0.13P] 
 ,where P=(max(Fo^2^,0) + 2Fc^2^)/3 
;
_refine_ls_weighting_scheme calc
_refine_ls_wR_factor_all 0.0879
_refine_ls_wR_factor_gt 0.0877
_refine_ls_wR_factor_ref 0.0879
_reflns_limit_h_max 7
_reflns_limit_h_min -7
_reflns_limit_k_max 20
_reflns_limit_k_min -20
_reflns_limit_l_max 14
_reflns_limit_l_min 0
_reflns_number_gt 4603
_reflns_number_total 4634
_reflns_threshold_expression I>2.0\s(I)
_oxford_diffrn_Wilson_B_factor 2.26
_oxford_diffrn_Wilson_scale 0.01
_oxford_refine_ls_r_factor_ref 0.0334
_oxford_refine_ls_scale 10.7(3)
_oxford_reflns_number_all 4634
_oxford_reflns_threshold_expression_ref I>-10.0\s(I)
_oxford_structure_analysis_title 'Z:\pyn1809SNQ\Tony_pyn1809SNQ_da At 14: 6 on'
_cod_data_source_file np8b00879_si_004.cif
_cod_data_source_block pyn1809SNQ
_cod_original_sg_symbol_H-M 'P 1 21 1 '
_cod_database_code 1552645
_oxdiff_exptl_absorpt_empirical_details
;
Empirical correction (ABSPACK) includes:
- Absorption correction using spherical harmonics
- Frame scaling
- Detector area scaling
;

loop_
_symmetry_equiv_pos_as_xyz
x,y,z
-x,y+1/2,-z

loop_
_atom_site_label
_atom_site_type_symbol
_atom_site_fract_x
_atom_site_fract_y
_atom_site_fract_z
_atom_site_U_iso_or_equiv
_atom_site_occupancy
_atom_site_adp_type
_atom_site_refinement_flags_posn
O1 O 0.88849(14) 0.60118(7) 1.02954(7) 0.0219 1.0000 Uani .
O2 O 0.61432(17) 0.69549(7) 1.01401(9) 0.0320 1.0000 Uani .
O3 O 0.10132(15) 0.64538(7) 0.78620(8) 0.0210 1.0000 Uani .
O4 O 0.59032(14) 0.56545(7) 0.48841(7) 0.0232 1.0000 Uani .
O5 O 0.20976(15) 0.46301(7) 0.69188(7) 0.0211 1.0000 Uani .
N1 N 0.66580(16) 0.56398(8) 0.80573(8) 0.0173 1.0000 Uani .
C1 C 0.7126(2) 0.50440(9) 0.89931(10) 0.0192 1.0000 Uani .
C2 C 0.6878(2) 0.55571(9) 1.00729(10) 0.0205 1.0000 Uani .
C3 C 0.8182(2) 0.67710(9) 1.07450(11) 0.0230 1.0000 Uani .
C4 C 0.5126(2) 0.62148(9) 0.97771(11) 0.0225 1.0000 Uani .
C5 C 0.48550(19) 0.61852(8) 0.84690(10) 0.0181 1.0000 Uani .
C6 C 0.26280(18) 0.58346(8) 0.80245(10) 0.0179 1.0000 Uani .
C7 C 0.32546(19) 0.53858(8) 0.69199(10) 0.0184 1.0000 Uani .
C8 C 0.58616(19) 0.53211(8) 0.69343(10) 0.0181 1.0000 Uani .
C9 C 0.7765(3) 0.67142(11) 1.20291(12) 0.0314 1.0000 Uani .
C10 C 0.9924(3) 0.74028(10) 1.04477(12) 0.0301 1.0000 Uani .
C11 C 0.5613(2) 0.42956(9) 0.90585(11) 0.0235 1.0000 Uani .
C12 C 0.6888(2) 0.58335(9) 0.59767(10) 0.0227 1.0000 Uani .
C13 C 0.6926(2) 0.50032(10) 0.43003(11) 0.0288 1.0000 Uani .
C14 C 0.5371(2) 0.46994(10) 0.33612(11) 0.0257 1.0000 Uani .
C15 C 0.5848(3) 0.39698(11) 0.28158(14) 0.0382 1.0000 Uani .
C16 C 0.4390(4) 0.36655(11) 0.19802(14) 0.0471 1.0000 Uani .
C17 C 0.2463(3) 0.40806(12) 0.16759(13) 0.0423 1.0000 Uani .
C18 C 0.1995(3) 0.48139(11) 0.21855(13) 0.0351 1.0000 Uani .
C19 C 0.3444(2) 0.51180(9) 0.30286(11) 0.0264 1.0000 Uani .
C20 C 0.2318(2) 0.42010(9) 0.58704(12) 0.0247 1.0000 Uani .
C21 C 0.0615(2) 0.35339(9) 0.58051(11) 0.0216 1.0000 Uani .
C22 C 0.0490(3) 0.30634(10) 0.48082(13) 0.0305 1.0000 Uani .
C23 C -0.1135(3) 0.24680(10) 0.46914(14) 0.0368 1.0000 Uani .
C24 C -0.2662(3) 0.23338(10) 0.55696(15) 0.0348 1.0000 Uani .
C25 C -0.2518(2) 0.27856(10) 0.65690(14) 0.0301 1.0000 Uani .
C26 C -0.0886(2) 0.33850(9) 0.66877(11) 0.0232 1.0000 Uani .
H1 H -0.027(4) 0.6227(12) 0.7916(16) 0.0326 1.0000 Uiso .
H11 H 0.8696 0.4865 0.8944 0.0195 1.0000 Uiso R
H21 H 0.6464 0.5215 1.0737 0.0234 1.0000 Uiso R
H41 H 0.3682 0.6117 1.0170 0.0260 1.0000 Uiso R
H51 H 0.5006 0.6733 0.8131 0.0209 1.0000 Uiso R
H61 H 0.2090 0.5437 0.8587 0.0191 1.0000 Uiso R
H71 H 0.2760 0.5703 0.6247 0.0199 1.0000 Uiso R
H81 H 0.6320 0.4757 0.6831 0.0201 1.0000 Uiso R
H91 H 0.7288 0.7230 1.2318 0.0457 1.0000 Uiso R
H92 H 0.6618 0.6318 1.2191 0.0466 1.0000 Uiso R
H93 H 0.9143 0.6538 1.2416 0.0466 1.0000 Uiso R
H101 H 1.1361 0.7279 1.0814 0.0441 1.0000 Uiso R
H102 H 0.9366 0.7932 1.0721 0.0429 1.0000 Uiso R
H103 H 1.0151 0.7411 0.9626 0.0441 1.0000 Uiso R
H111 H 0.5552 0.4028 0.8302 0.0344 1.0000 Uiso R
H112 H 0.6203 0.3913 0.9606 0.0353 1.0000 Uiso R
H113 H 0.4089 0.4425 0.9300 0.0334 1.0000 Uiso R
H121 H 0.8521 0.5766 0.5962 0.0241 1.0000 Uiso R
H122 H 0.6575 0.6412 0.6139 0.0269 1.0000 Uiso R
H131 H 0.7177 0.4559 0.4841 0.0347 1.0000 Uiso R
H132 H 0.8369 0.5165 0.3966 0.0353 1.0000 Uiso R
H151 H 0.7188 0.3694 0.3006 0.0447 1.0000 Uiso R
H161 H 0.4740 0.3178 0.1624 0.0565 1.0000 Uiso R
H171 H 0.1442 0.3865 0.1116 0.0512 1.0000 Uiso R
H181 H 0.0683 0.5111 0.1967 0.0431 1.0000 Uiso R
H191 H 0.3130 0.5628 0.3399 0.0301 1.0000 Uiso R
H201 H 0.2045 0.4590 0.5213 0.0298 1.0000 Uiso R
H202 H 0.3854 0.3984 0.5793 0.0309 1.0000 Uiso R
H221 H 0.1559 0.3165 0.4197 0.0363 1.0000 Uiso R
H231 H -0.1221 0.2159 0.4016 0.0440 1.0000 Uiso R
H241 H -0.3825 0.1936 0.5480 0.0411 1.0000 Uiso R
H251 H -0.3590 0.2684 0.7153 0.0369 1.0000 Uiso R
H261 H -0.0772 0.3684 0.7363 0.0259 1.0000 Uiso R

loop_
_atom_site_aniso_label
_atom_site_aniso_U_11
_atom_site_aniso_U_22
_atom_site_aniso_U_33
_atom_site_aniso_U_23
_atom_site_aniso_U_13
_atom_site_aniso_U_12
O1 0.0165(4) 0.0250(4) 0.0241(4) -0.0032(4) -0.0035(3) 0.0005(3)
O2 0.0284(5) 0.0263(5) 0.0409(6) -0.0126(4) -0.0168(4) 0.0068(4)
O3 0.0131(4) 0.0240(4) 0.0260(4) -0.0004(3) -0.0002(3) 0.0020(3)
O4 0.0204(4) 0.0306(5) 0.0187(4) 0.0013(4) -0.0019(3) 0.0023(4)
O5 0.0198(4) 0.0222(4) 0.0215(4) -0.0038(3) 0.0019(3) -0.0068(3)
N1 0.0138(4) 0.0202(5) 0.0179(5) -0.0006(4) -0.0011(3) 0.0006(4)
C1 0.0159(5) 0.0214(6) 0.0203(5) 0.0006(4) -0.0010(4) 0.0015(4)
C2 0.0171(5) 0.0245(6) 0.0197(5) 0.0003(5) -0.0003(4) -0.0014(5)
C3 0.0197(6) 0.0255(6) 0.0238(6) -0.0061(5) -0.0043(5) 0.0013(5)
C4 0.0169(6) 0.0263(6) 0.0242(6) -0.0059(5) -0.0016(4) 0.0009(5)
C5 0.0118(5) 0.0197(5) 0.0227(6) -0.0013(4) -0.0006(4) -0.0001(4)
C6 0.0127(5) 0.0201(5) 0.0208(5) -0.0004(4) -0.0010(4) -0.0001(4)
C7 0.0143(5) 0.0204(6) 0.0204(5) -0.0003(4) -0.0003(4) -0.0021(4)
C8 0.0148(5) 0.0212(5) 0.0184(5) -0.0004(5) -0.0003(4) 0.0005(4)
C9 0.0299(7) 0.0389(8) 0.0254(7) -0.0076(6) 0.0015(5) -0.0073(6)
C10 0.0341(7) 0.0290(7) 0.0272(7) -0.0033(5) -0.0003(6) -0.0048(6)
C11 0.0251(6) 0.0224(6) 0.0230(6) 0.0013(5) 0.0012(5) -0.0019(5)
C12 0.0158(5) 0.0319(6) 0.0203(6) 0.0021(5) -0.0013(4) -0.0039(5)
C13 0.0218(6) 0.0422(8) 0.0224(6) 0.0008(6) 0.0026(5) 0.0092(6)
C14 0.0297(7) 0.0285(7) 0.0190(6) 0.0026(5) 0.0049(5) 0.0034(5)
C15 0.0573(10) 0.0294(8) 0.0279(7) 0.0041(6) 0.0057(7) 0.0123(7)
C16 0.0863(14) 0.0261(7) 0.0290(7) -0.0040(6) 0.0100(8) -0.0050(8)
C17 0.0582(10) 0.0438(9) 0.0249(7) -0.0066(7) 0.0004(7) -0.0206(8)
C18 0.0324(7) 0.0477(9) 0.0252(7) -0.0004(6) -0.0009(6) -0.0057(6)
C19 0.0261(6) 0.0306(7) 0.0223(6) -0.0016(5) 0.0009(5) -0.0008(5)
C20 0.0211(6) 0.0283(7) 0.0248(6) -0.0056(5) 0.0024(5) -0.0031(5)
C21 0.0192(5) 0.0190(5) 0.0266(6) -0.0010(5) -0.0034(5) 0.0020(5)
C22 0.0340(7) 0.0283(7) 0.0292(7) -0.0061(5) -0.0037(6) 0.0013(6)
C23 0.0469(9) 0.0236(7) 0.0397(8) -0.0094(6) -0.0133(7) 0.0007(6)
C24 0.0337(8) 0.0218(7) 0.0485(9) 0.0015(6) -0.0142(6) -0.0080(6)
C25 0.0243(7) 0.0264(7) 0.0395(8) 0.0058(6) -0.0028(6) -0.0050(5)
C26 0.0223(6) 0.0210(6) 0.0262(6) -0.0004(5) -0.0037(5) 0.0006(5)

loop_
_atom_type_symbol
_atom_type_scat_dispersion_real
_atom_type_scat_dispersion_imag
_atom_type_scat_Cromer_Mann_a1
_atom_type_scat_Cromer_Mann_b1
_atom_type_scat_Cromer_Mann_a2
_atom_type_scat_Cromer_Mann_b2
_atom_type_scat_Cromer_Mann_a3
_atom_type_scat_Cromer_Mann_b3
_atom_type_scat_Cromer_Mann_a4
_atom_type_scat_Cromer_Mann_b4
_atom_type_scat_Cromer_Mann_c
_atom_type_scat_source
C 0.0181 0.0091 2.3100 20.8439 1.0200 10.2075 1.5886 0.5687 0.8650 51.6512 0.2156 'International Tables Vol C 4.2.6.8 and 6.1.1.4'
H 0.0000 0.0000 0.4930 10.5109 0.3229 26.1257 0.1402 3.1424 0.0408 57.7998 0.0030 'International Tables Vol C 4.2.6.8 and 6.1.1.4'
N 0.0311 0.0180 12.2126 0.0057 3.1322 9.8933 2.0125 28.9975 1.1663 0.5826 -11.5290 'International Tables Vol C 4.2.6.8 and 6.1.1.4'
O 0.0492 0.0322 3.0485 13.2771 2.2868 5.7011 1.5463 0.3239 0.8670 32.9089 0.2508 'International Tables Vol C 4.2.6.8 and 6.1.1.4'

loop_
_geom_angle_atom_site_label_1
_geom_angle_atom_site_label_2
_geom_angle_atom_site_label_3
_geom_angle
_geom_angle_publ_flag
C2 O1 C3 106.57(9) yes
C3 O2 C4 108.42(10) yes
C6 O3 H1 106.0(13) no
C12 O4 C13 114.38(10) yes
C7 O5 C20 113.07(9) yes
C1 N1 C5 107.27(9) yes
C1 N1 C8 117.53(10) yes
C5 N1 C8 106.08(9) yes
N1 C1 C2 102.29(9) yes
N1 C1 C11 117.79(10) yes
C2 C1 C11 110.42(10) yes
N1 C1 H11 109.1 no
C2 C1 H11 108.4 no
C11 C1 H11 108.4 no
C1 C2 O1 110.84(10) yes
C1 C2 C4 106.29(9) yes
O1 C2 C4 103.05(10) yes
C1 C2 H21 110.4 no
O1 C2 H21 111.9 no
C4 C2 H21 114.0 no
O2 C3 O1 104.90(10) yes
O2 C3 C9 110.65(11) yes
O1 C3 C9 110.90(12) yes
O2 C3 C10 108.49(11) yes
O1 C3 C10 108.89(11) yes
C9 C3 C10 112.68(11) yes
C2 C4 O2 105.02(10) yes
C2 C4 C5 105.27(10) yes
O2 C4 C5 111.19(11) yes
C2 C4 H41 111.4 no
O2 C4 H41 111.7 no
C5 C4 H41 111.8 no
C4 C5 N1 105.76(9) yes
C4 C5 C6 115.52(10) yes
N1 C5 C6 106.42(9) yes
C4 C5 H51 110.9 no
N1 C5 H51 111.1 no
C6 C5 H51 107.1 no
C5 C6 O3 110.56(10) yes
C5 C6 C7 104.59(9) yes
O3 C6 C7 114.15(9) yes
C5 C6 H61 108.3 no
O3 C6 H61 110.5 no
C7 C6 H61 108.4 no
C6 C7 O5 107.79(9) yes
C6 C7 C8 105.94(9) yes
O5 C7 C8 114.75(10) yes
C6 C7 H71 109.5 no
O5 C7 H71 109.1 no
C8 C7 H71 109.6 no
C7 C8 N1 107.11(9) yes
C7 C8 C12 110.95(10) yes
N1 C8 C12 108.53(9) yes
C7 C8 H81 110.0 no
N1 C8 H81 111.2 no
C12 C8 H81 109.0 no
C3 C9 H91 109.9 no
C3 C9 H92 110.9 no
H91 C9 H92 109.0 no
C3 C9 H93 109.2 no
H91 C9 H93 110.7 no
H92 C9 H93 107.2 no
C3 C10 H101 110.6 no
C3 C10 H102 107.9 no
H101 C10 H102 109.9 no
C3 C10 H103 109.8 no
H101 C10 H103 107.9 no
H102 C10 H103 110.7 no
C1 C11 H111 109.6 no
C1 C11 H112 110.9 no
H111 C11 H112 107.7 no
C1 C11 H113 112.5 no
H111 C11 H113 109.3 no
H112 C11 H113 106.6 no
C8 C12 O4 111.75(10) yes
C8 C12 H121 110.6 no
O4 C12 H121 111.1 no
C8 C12 H122 108.6 no
O4 C12 H122 107.1 no
H121 C12 H122 107.5 no
O4 C13 C14 109.86(10) yes
O4 C13 H131 109.2 no
C14 C13 H131 107.6 no
O4 C13 H132 111.2 no
C14 C13 H132 109.5 no
H131 C13 H132 109.4 no
C13 C14 C15 119.50(14) yes
C13 C14 C19 122.05(12) yes
C15 C14 C19 118.44(14) yes
C14 C15 C16 120.31(16) yes
C14 C15 H151 119.2 no
C16 C15 H151 120.4 no
C15 C16 C17 120.52(15) yes
C15 C16 H161 119.1 no
C17 C16 H161 120.4 no
C16 C17 C18 119.93(15) yes
C16 C17 H171 120.6 no
C18 C17 H171 119.5 no
C17 C18 C19 119.68(16) yes
C17 C18 H181 120.4 no
C19 C18 H181 119.9 no
C18 C19 C14 121.09(14) yes
C18 C19 H191 120.6 no
C14 C19 H191 118.3 no
O5 C20 C21 110.21(10) yes
O5 C20 H201 108.3 no
C21 C20 H201 109.2 no
O5 C20 H202 110.8 no
C21 C20 H202 110.5 no
H201 C20 H202 107.7 no
C20 C21 C22 118.90(12) yes
C20 C21 C26 122.05(11) yes
C22 C21 C26 119.01(12) yes
C21 C22 C23 120.63(14) yes
C21 C22 H221 118.7 no
C23 C22 H221 120.7 no
C22 C23 C24 120.00(14) yes
C22 C23 H231 120.2 no
C24 C23 H231 119.8 no
C23 C24 C25 119.67(13) yes
C23 C24 H241 120.2 no
C25 C24 H241 120.1 no
C24 C25 C26 120.40(14) yes
C24 C25 H251 117.9 no
C26 C25 H251 121.6 no
C25 C26 C21 120.26(12) yes
C25 C26 H261 120.6 no
C21 C26 H261 119.2 no

loop_
_geom_bond_atom_site_label_1
_geom_bond_atom_site_label_2
_geom_bond_distance
_geom_bond_publ_flag
O1 C2 1.4310(14) yes
O1 C3 1.4267(15) yes
O2 C3 1.4268(15) yes
O2 C4 1.4292(16) yes
O3 C6 1.4156(14) yes
O3 H1 0.85(2) no
O4 C12 1.4253(14) yes
O4 C13 1.4153(17) yes
O5 C7 1.4286(14) yes
O5 C20 1.4192(15) yes
N1 C1 1.4940(15) yes
N1 C5 1.4839(15) yes
N1 C8 1.4824(14) yes
C1 C2 1.5256(17) yes
C1 C11 1.5337(17) yes
C1 H11 0.980 no
C2 C4 1.5428(17) yes
C2 H21 0.991 no
C3 C9 1.5198(19) yes
C3 C10 1.5138(19) yes
C4 C5 1.5298(17) yes
C4 H41 0.989 no
C5 C6 1.5292(15) yes
C5 H51 0.994 no
C6 C7 1.5340(16) yes
C6 H61 0.985 no
C7 C8 1.5507(16) yes
C7 H71 0.986 no
C8 C12 1.5323(16) yes
C8 H81 0.982 no
C9 H91 0.963 no
C9 H92 0.966 no
C9 H93 0.974 no
C10 H101 0.972 no
C10 H102 0.991 no
C10 H103 0.967 no
C11 H111 0.986 no
C11 H112 0.963 no
C11 H113 0.974 no
C12 H121 0.975 no
C12 H122 0.995 no
C13 C14 1.5098(19) yes
C13 H131 0.979 no
C13 H132 0.982 no
C14 C15 1.396(2) yes
C14 C19 1.389(2) yes
C15 C16 1.390(3) yes
C15 H151 0.942 no
C16 C17 1.378(3) yes
C16 H161 0.932 no
C17 C18 1.382(3) yes
C17 H171 0.954 no
C18 C19 1.393(2) yes
C18 H181 0.954 no
C19 H191 0.968 no
C20 C21 1.4996(18) yes
C20 H201 1.013 no
C20 H202 0.984 no
C21 C22 1.3992(19) yes
C21 C26 1.3883(18) yes
C22 C23 1.385(2) yes
C22 H221 0.972 no
C23 C24 1.391(3) yes
C23 H231 0.940 no
C24 C25 1.385(2) yes
C24 H241 0.959 no
C25 C26 1.3933(18) yes
C25 H251 0.950 no
C26 H261 0.931 no

loop_
_geom_contact_atom_site_label_1
_geom_contact_atom_site_label_2
_geom_contact_distance
_geom_contact_site_symmetry_2
_geom_contact_publ_flag
O1 O2 2.2624(15) . no
O1 O3 3.1967(13) 1_655 no
O1 N1 2.9732(13) . no
O3 C23 3.4151(19) 2_556 no
O3 N1 2.9264(14) 1_455 no
O5 C11 3.2795(15) . no
C6 C11 3.3245(19) . no
C7 C11 3.3687(18) . no
C13 C20 3.5612(18) . no
C14 C20 3.5487(19) . no

loop_
_geom_hbond_atom_site_label_D
_geom_hbond_atom_site_label_H
_geom_hbond_atom_site_label_A
_geom_hbond_site_symmetry_A
_geom_hbond_angle_DHA
_geom_hbond_distance_DH
_geom_hbond_distance_HA
_geom_hbond_distance_DA
_geom_hbond_publ_flag
O3 H1 N1 1_455 178.1(19) 0.85(2) 2.08(2) 2.926(2) yes

loop_
_geom_torsion_atom_site_label_1
_geom_torsion_atom_site_label_2
_geom_torsion_atom_site_label_3
_geom_torsion_atom_site_label_4
_geom_torsion
_geom_torsion_publ_flag
C3 O1 C2 C1 143.84(11) no
C3 O1 C2 C4 30.48(11) no
C2 O1 C3 O2 -35.90(12) no
C2 O1 C3 C9 83.60(12) no
C2 O1 C3 C10 -151.86(10) no
C4 O2 C3 O1 26.21(13) no
C4 O2 C3 C9 -93.45(14) no
C4 O2 C3 C10 142.45(11) no
C3 O2 C4 C2 -7.24(13) no
C3 O2 C4 C5 -120.59(11) no
C13 O4 C12 C8 -86.51(12) no
C12 O4 C13 C14 162.54(11) no
C20 O5 C7 C6 172.56(9) no
C20 O5 C7 C8 -69.70(12) no
C7 O5 C20 C21 -165.29(10) no
C5 N1 C1 C2 -37.06(12) no
C5 N1 C1 C11 84.16(13) no
C8 N1 C1 C2 -156.35(9) no
C8 N1 C1 C11 -35.13(15) no
C1 N1 C5 C4 29.28(13) no
C1 N1 C5 C6 -94.08(11) no
C8 N1 C5 C4 155.68(10) no
C8 N1 C5 C6 32.32(12) no
C1 N1 C8 C7 96.50(12) no
C1 N1 C8 C12 -143.65(10) no
C5 N1 C8 C7 -23.42(13) no
C5 N1 C8 C12 96.43(11) no
N1 C1 C2 O1 -80.95(12) no
N1 C1 C2 C4 30.35(12) no
C11 C1 C2 O1 152.89(11) no
C11 C1 C2 C4 -95.82(12) no
O1 C2 C4 O2 -14.13(12) no
O1 C2 C4 C5 103.32(10) no
C1 C2 C4 O2 -130.77(11) no
C1 C2 C4 C5 -13.31(13) no
O2 C4 C5 N1 103.96(12) no
O2 C4 C5 C6 -138.64(11) no
C2 C4 C5 N1 -9.23(13) no
C2 C4 C5 C6 108.18(12) no
N1 C5 C6 O3 -151.42(9) no
N1 C5 C6 C7 -28.11(12) no
C4 C5 C6 O3 91.54(13) no
C4 C5 C6 C7 -145.15(11) no
O3 C6 C7 O5 -102.36(11) no
O3 C6 C7 C8 134.34(10) no
C5 C6 C7 O5 136.68(10) no
C5 C6 C7 C8 13.38(13) no
O5 C7 C8 N1 -113.00(11) no
O5 C7 C8 C12 128.71(11) no
C6 C7 C8 N1 5.79(13) no
C6 C7 C8 C12 -112.50(11) no
N1 C8 C12 O4 -169.92(10) no
C7 C8 C12 O4 -52.49(14) no
O4 C13 C14 C15 -168.26(13) no
O4 C13 C14 C19 10.74(18) no
C13 C14 C15 C16 177.54(15) no
C19 C14 C15 C16 -1.5(2) no
C13 C14 C19 C18 -177.94(13) no
C15 C14 C19 C18 1.1(2) no
C14 C15 C16 C17 0.3(3) no
C15 C16 C17 C18 1.4(3) no
C16 C17 C18 C19 -1.8(3) no
C17 C18 C19 C14 0.6(2) no
O5 C20 C21 C22 176.99(12) no
O5 C20 C21 C26 -0.98(18) no
C20 C21 C22 C23 -176.75(14) no
C26 C21 C22 C23 1.3(2) no
C20 C21 C26 C25 176.73(13) no
C22 C21 C26 C25 -1.2(2) no
C21 C22 C23 C24 0.0(2) no
C22 C23 C24 C25 -1.4(3) no
C23 C24 C25 C26 1.5(2) no
C24 C25 C26 C21 -0.1(2) no
